data_4314785
loop_
_publ_author_name
'Lai-Ping Zhang'
'Jian-Fang Ma'
'Jin Yang'
'Yuan-Yuan Pang'
'Ji-Cheng Ma'

_publ_contact_author_address
;
Department of Chemistry
Northeast Normal University
Changchun 130024
P.R.China
;
_publ_contact_author_email jianfangma@yahoo.com.cn
_publ_contact_author_fax +86-431-85098620
_publ_contact_author_name 'Jian-Fang Ma'
_publ_contact_author_phone +86-431-85098620
_publ_section_title
;
 Series of 2D and 3D Coordination Polymers Based on
 1,2,3,4-Benzenetetracarboxylate and N-Donor Ligands: Synthesis,
 Topological Structures, and Photoluminescent Properties
;
_journal_name_full 'Inorganic Chemistry'
_journal_page_first 1535
_journal_page_last 1550
_journal_paper_doi 10.1021/ic9019553
_journal_volume 49
_journal_year 2010
_chemical_formula_moiety 'C20 H12 Cu2 N2 O9'
_chemical_formula_sum 'C20 H12 Cu2 N2 O9'
_chemical_formula_weight 551.40
_chemical_name_systematic
;
 ?
;
_space_group_IT_number 14
_symmetry_cell_setting monoclinic
_symmetry_space_group_name_Hall '-P 2yn'
_symmetry_space_group_name_H-M 'P 1 21/n 1'
_atom_sites_solution_hydrogens geom
_atom_sites_solution_primary direct
_atom_sites_solution_secondary difmap
_audit_creation_method SHELXL-97
_cell_angle_alpha 90.00
_cell_angle_beta 103.378(5)
_cell_angle_gamma 90.00
_cell_formula_units_Z 4
_cell_length_a 9.898(5)
_cell_length_b 18.431(8)
_cell_length_c 10.993(6)
_cell_measurement_reflns_used 4249
_cell_measurement_temperature 293(2)
_cell_measurement_theta_max 28.6
_cell_measurement_theta_min 4.4
_cell_volume 1951.0(17)
_computing_cell_refinement CrysAlis
_computing_data_collection 'CrysAlis (Oxford Diffraction, 2006)'
_computing_data_reduction CrysAlis
_computing_structure_refinement 'SHELXL-97 (Sheldrick, 1997)'
_computing_structure_solution 'SHELXS-97 (Sheldrick, 1997)'
_diffrn_ambient_temperature 293(2)
_diffrn_detector_area_resol_mean 10.0
_diffrn_measured_fraction_theta_full 0.988
_diffrn_measured_fraction_theta_max 0.854
_diffrn_measurement_device_type 'Oxford Diffraction Gemini R Ultra'
_diffrn_measurement_method '\w scan'
_diffrn_radiation_monochromator graphite
_diffrn_radiation_source 'fine-focus sealed tube'
_diffrn_radiation_type MoK\a
_diffrn_radiation_wavelength 0.71069
_diffrn_reflns_av_R_equivalents 0.0728
_diffrn_reflns_av_sigmaI/netI 0.1619
_diffrn_reflns_limit_h_max 10
_diffrn_reflns_limit_h_min -13
_diffrn_reflns_limit_k_max 24
_diffrn_reflns_limit_k_min -16
_diffrn_reflns_limit_l_max 14
_diffrn_reflns_limit_l_min -13
_diffrn_reflns_number 9892
_diffrn_reflns_theta_full 25.00
_diffrn_reflns_theta_max 28.56
_diffrn_reflns_theta_min 4.36
_exptl_absorpt_coefficient_mu 2.241
_exptl_absorpt_correction_T_max 0.614
_exptl_absorpt_correction_T_min 0.589
_exptl_absorpt_correction_type multi-scan
_exptl_absorpt_process_details
;
 CrysAlis (Oxford Diffraction, 2006)
;
_exptl_crystal_colour colorless
_exptl_crystal_density_diffrn 1.877
_exptl_crystal_density_method 'not measured'
_exptl_crystal_description block
_exptl_crystal_F_000 1104
_exptl_crystal_size_max 0.244
_exptl_crystal_size_mid 0.226
_exptl_crystal_size_min 0.218
_refine_diff_density_max 1.379
_refine_diff_density_min -0.496
_refine_diff_density_rms 0.117
_refine_ls_extinction_method none
_refine_ls_goodness_of_fit_ref 0.876
_refine_ls_hydrogen_treatment mixed
_refine_ls_matrix_type full
_refine_ls_number_parameters 296
_refine_ls_number_reflns 4249
_refine_ls_number_restraints 3
_refine_ls_restrained_S_all 0.876
_refine_ls_R_factor_all 0.1408
_refine_ls_R_factor_gt 0.0572
_refine_ls_shift/su_max 0.000
_refine_ls_shift/su_mean 0.000
_refine_ls_structure_factor_coef Fsqd
_refine_ls_weighting_details 'calc w=1/[\s^2^(Fo^2^)+(0.0665P)^2^+0.0000P] where P=(Fo^2^+2Fc^2^)/3'
_refine_ls_weighting_scheme calc
_refine_ls_wR_factor_gt 0.1217
_refine_ls_wR_factor_ref 0.1411
_reflns_number_gt 2054
_reflns_number_total 4249
_reflns_threshold_expression >2\s(I)
_cod_data_source_file ic9019553_si_002_8.cif
_cod_data_source_block Compound-8
_cod_original_sg_symbol_Hall '-P 2yn  '
_cod_original_sg_symbol_H-M 'P 21/n '
_cod_database_code 4314785

loop_
_symmetry_equiv_pos_as_xyz
'x, y, z'
'-x+1/2, y+1/2, -z+1/2'
'-x, -y, -z'
'x-1/2, -y-1/2, z-1/2'

loop_
_atom_site_label
_atom_site_type_symbol
_atom_site_fract_x
_atom_site_fract_y
_atom_site_fract_z
_atom_site_U_iso_or_equiv
_atom_site_adp_type
_atom_site_occupancy
_atom_site_symmetry_multiplicity
_atom_site_calc_flag
_atom_site_refinement_flags
_atom_site_disorder_assembly
_atom_site_disorder_group
Cu1 Cu 0.79931(7) 0.77305(4) 0.83989(7) 0.0281(2) Uani 1 1 d . . .
Cu2 Cu -0.25201(8) 0.57430(5) 0.48317(7) 0.0362(3) Uani 1 1 d . . .
C1 C 0.8333(6) 0.6164(3) 0.8290(5) 0.0281(14) Uani 1 1 d . . .
H1 H 0.7690 0.6219 0.7532 0.034 Uiso 1 1 calc R . .
C2 C 0.8815(6) 0.5471(3) 0.8658(5) 0.0267(14) Uani 1 1 d . . .
H2 H 0.8503 0.5077 0.8141 0.032 Uiso 1 1 calc R . .
C3 C 0.9755(6) 0.5363(3) 0.9788(5) 0.0292(14) Uani 1 1 d . . .
C4 C 1.0193(8) 0.5984(3) 1.0489(6) 0.0460(19) Uani 1 1 d . . .
H4 H 1.0823 0.5945 1.1258 0.055 Uiso 1 1 calc R . .
C5 C 0.9702(7) 0.6651(3) 1.0053(6) 0.0436(18) Uani 1 1 d . . .
H5 H 1.0041 0.7058 1.0526 0.052 Uiso 1 1 calc R . .
C6 C 0.5434(7) 0.7105(4) 0.7980(7) 0.0378(18) Uani 1 1 d . . .
C7 C 0.4075(7) 0.6808(4) 0.7232(6) 0.0354(16) Uani 1 1 d . . .
C8 C 0.2948(8) 0.6860(5) 0.7808(7) 0.056(2) Uani 1 1 d . . .
H8 H 0.3092 0.7045 0.8615 0.068 Uiso 1 1 calc R . .
C9 C 0.1620(8) 0.6640(5) 0.7191(7) 0.066(3) Uani 1 1 d . . .
H9 H 0.0886 0.6695 0.7580 0.079 Uiso 1 1 calc R . .
C10 C 0.1382(7) 0.6342(4) 0.6009(6) 0.0376(16) Uani 1 1 d . . .
C11 C 0.2505(6) 0.6264(3) 0.5432(5) 0.0263(14) Uani 1 1 d . . .
C12 C 0.3809(6) 0.6512(3) 0.6025(5) 0.0265(14) Uani 1 1 d . . .
C13 C 0.4936(6) 0.6447(3) 0.5304(6) 0.0273(14) Uani 1 1 d . . .
C14 C 0.2330(6) 0.5889(3) 0.4180(5) 0.0256(14) Uani 1 1 d . . .
C15 C -0.0061(7) 0.6134(4) 0.5358(7) 0.0442(18) Uani 1 1 d . . .
C16' C -0.2642(15) 0.5110(7) 0.2363(12) 0.041(3) Uiso 0.50 1 d P . .
C16 C -0.2839(16) 0.5793(8) 0.2180(14) 0.048(4) Uiso 0.50 1 d P . .
C17 C -0.3434(15) 0.5637(8) 0.0923(13) 0.043(4) Uiso 0.50 1 d P . .
C17' C -0.3230(17) 0.4892(9) 0.1125(14) 0.053(4) Uiso 0.50 1 d P . .
C18 C -0.4667(9) 0.5097(5) 0.0678(8) 0.064(2) Uiso 1 1 d . . .
C19 C -0.5368(7) 0.5099(4) 0.1560(6) 0.047(2) Uani 1 1 d . . .
H19 H -0.6309 0.4986 0.1365 0.057 Uiso 1 1 calc R . .
C20 C -0.4711(8) 0.5268(4) 0.2761(6) 0.047(2) Uani 1 1 d . . .
H20 H -0.5228 0.5243 0.3367 0.057 Uiso 1 1 calc R . .
N1 N 0.8755(5) 0.6747(3) 0.8975(4) 0.0286(12) Uani 1 1 d . . .
N2 N -0.3439(6) 0.5457(4) 0.3112(5) 0.0533(18) Uani 1 1 d . . .
O1 O 0.6292(4) 0.7330(2) 0.7351(4) 0.0315(10) Uani 1 1 d . . .
O2 O 0.5640(5) 0.7123(3) 0.9115(5) 0.0673(17) Uani 1 1 d . . .
O3 O 0.4784(4) 0.6821(2) 0.4314(4) 0.0349(11) Uani 1 1 d . . .
O4 O 0.5912(4) 0.6013(2) 0.5663(4) 0.0295(10) Uani 1 1 d . . .
O5 O 0.2372(5) 0.5215(2) 0.4134(4) 0.0348(11) Uani 1 1 d . . .
O6 O 0.2222(4) 0.6287(2) 0.3226(4) 0.0321(10) Uani 1 1 d . . .
O7 O -0.0342(5) 0.5802(3) 0.4377(5) 0.0620(15) Uani 1 1 d . . .
O8' O -0.0964(14) 0.6191(7) 0.5977(12) 0.051(4) Uiso 0.50 1 d P . .
O8 O -0.1096(13) 0.6427(7) 0.5790(11) 0.044(3) Uiso 0.50 1 d P . .
O1W O 0.8713(7) 0.7831(4) 0.6499(6) 0.0793(19) Uani 1 1 d D . .
H1A H 0.948(6) 0.776(5) 0.709(7) 0.119 Uiso 1 1 d D . .
H1B H 0.854(10) 0.742(3) 0.607(8) 0.119 Uiso 1 1 d D . .

loop_
_atom_site_aniso_label
_atom_site_aniso_U_11
_atom_site_aniso_U_22
_atom_site_aniso_U_33
_atom_site_aniso_U_23
_atom_site_aniso_U_13
_atom_site_aniso_U_12
Cu1 0.0258(4) 0.0178(4) 0.0335(5) -0.0034(3) -0.0081(3) -0.0001(3)
Cu2 0.0303(5) 0.0404(5) 0.0310(5) -0.0051(3) -0.0069(3) 0.0051(4)
C1 0.026(4) 0.028(3) 0.025(3) -0.003(3) -0.006(3) 0.004(3)
C2 0.026(4) 0.020(3) 0.029(3) -0.003(2) -0.005(3) 0.001(3)
C3 0.029(4) 0.022(3) 0.031(3) -0.001(3) -0.004(3) 0.001(3)
C4 0.056(5) 0.023(4) 0.042(4) -0.008(3) -0.023(3) 0.004(3)
C5 0.052(5) 0.017(3) 0.045(4) -0.008(3) -0.023(3) -0.001(3)
C6 0.030(4) 0.035(4) 0.037(4) -0.014(3) -0.015(3) 0.007(3)
C7 0.028(4) 0.034(4) 0.038(4) -0.005(3) -0.003(3) -0.005(3)
C8 0.050(5) 0.089(6) 0.026(4) -0.022(4) 0.001(3) -0.025(5)
C9 0.039(5) 0.118(8) 0.044(5) -0.028(5) 0.016(4) -0.024(5)
C10 0.025(4) 0.045(4) 0.037(4) -0.005(3) -0.006(3) -0.009(3)
C11 0.023(3) 0.022(3) 0.027(3) -0.003(2) -0.008(3) -0.001(3)
C12 0.024(3) 0.025(3) 0.025(3) -0.003(2) -0.005(3) -0.001(3)
C13 0.028(4) 0.016(3) 0.031(4) -0.003(3) -0.009(3) -0.003(3)
C14 0.020(3) 0.019(3) 0.030(4) -0.003(3) -0.010(2) 0.002(3)
C15 0.034(4) 0.051(5) 0.044(5) 0.002(4) 0.001(3) -0.016(4)
C19 0.030(4) 0.082(6) 0.032(4) -0.013(4) 0.012(3) -0.018(4)
C20 0.045(5) 0.071(5) 0.031(4) -0.014(4) 0.021(4) -0.021(4)
N1 0.028(3) 0.019(3) 0.031(3) -0.002(2) -0.010(2) 0.001(2)
N2 0.029(3) 0.110(6) 0.019(3) -0.008(3) 0.001(3) 0.001(4)
O1 0.023(2) 0.024(2) 0.038(3) -0.0057(19) -0.013(2) 0.002(2)
O2 0.044(3) 0.115(5) 0.034(3) -0.017(3) -0.010(2) -0.024(3)
O3 0.026(2) 0.031(2) 0.042(3) 0.013(2) -0.004(2) 0.004(2)
O4 0.026(2) 0.020(2) 0.036(2) -0.0008(17) -0.0068(18) 0.0055(19)
O5 0.049(3) 0.018(2) 0.030(2) 0.0013(17) -0.006(2) 0.004(2)
O6 0.041(3) 0.023(2) 0.025(2) 0.0052(18) -0.0083(19) -0.004(2)
O7 0.049(3) 0.065(4) 0.056(4) -0.017(3) -0.020(3) -0.009(3)
O1W 0.075(5) 0.091(5) 0.068(4) -0.029(3) 0.008(3) 0.005(4)

loop_
_atom_type_symbol
_atom_type_description
_atom_type_scat_dispersion_real
_atom_type_scat_dispersion_imag
_atom_type_scat_source
C C 0.0033 0.0016 'International Tables Vol C Tables 4.2.6.8 and 6.1.1.4'
H H 0.0000 0.0000 'International Tables Vol C Tables 4.2.6.8 and 6.1.1.4'
N N 0.0061 0.0033 'International Tables Vol C Tables 4.2.6.8 and 6.1.1.4'
O O 0.0106 0.0060 'International Tables Vol C Tables 4.2.6.8 and 6.1.1.4'
Cu Cu 0.3201 1.2651 'International Tables Vol C Tables 4.2.6.8 and 6.1.1.4'

loop_
_geom_angle_atom_site_label_1
_geom_angle_atom_site_label_2
_geom_angle_atom_site_label_3
_geom_angle
_geom_angle_site_symmetry_1
_geom_angle_site_symmetry_3
_geom_angle_publ_flag
O1 Cu1 O6 91.65(17) . 4_676 ?
O1 Cu1 O3 174.18(19) . 4_676 ?
O6 Cu1 O3 86.97(17) 4_676 4_676 ?
O1 Cu1 N1 93.11(18) . . ?
O6 Cu1 N1 167.17(18) 4_676 . ?
O3 Cu1 N1 89.42(19) 4_676 . ?
O1 Cu1 O1W 84.5(2) . . ?
O6 Cu1 O1W 91.9(2) 4_676 . ?
O3 Cu1 O1W 89.9(2) 4_676 . ?
N1 Cu1 O1W 100.4(2) . . ?
O8' Cu2 N2 149.3(4) . . ?
O8' Cu2 O8 14.1(5) . . ?
N2 Cu2 O8 141.9(4) . . ?
O8' Cu2 O4 100.3(4) . 1_455 ?
N2 Cu2 O4 105.4(2) . 1_455 ?
O8 Cu2 O4 97.3(4) . 1_455 ?
O8' Cu2 O5 93.5(4) . 3_566 ?
N2 Cu2 O5 104.7(2) . 3_566 ?
O8 Cu2 O5 107.1(4) . 3_566 ?
O4 Cu2 O5 85.79(16) 1_455 3_566 ?
O8' Cu2 O7 58.8(4) . . ?
N2 Cu2 O7 93.0(2) . . ?
O8 Cu2 O7 60.5(4) . . ?
O4 Cu2 O7 157.78(17) 1_455 . ?
O5 Cu2 O7 101.83(19) 3_566 . ?
O8' Cu2 C15 29.8(4) . . ?
N2 Cu2 C15 120.9(3) . . ?
O8 Cu2 C15 32.7(4) . . ?
O4 Cu2 C15 129.4(2) 1_455 . ?
O5 Cu2 C15 100.2(2) 3_566 . ?
O7 Cu2 C15 29.09(19) . . ?
N1 C1 C2 122.5(5) . . ?
N1 C1 H1 118.7 . . ?
C2 C1 H1 118.7 . . ?
C3 C2 C1 120.6(5) . . ?
C3 C2 H2 119.7 . . ?
C1 C2 H2 119.7 . . ?
C2 C3 C4 115.9(6) . . ?
C2 C3 C3 121.6(7) . 3_767 ?
C4 C3 C3 122.5(7) . 3_767 ?
C5 C4 C3 120.3(6) . . ?
C5 C4 H4 119.8 . . ?
C3 C4 H4 119.8 . . ?
N1 C5 C4 123.1(6) . . ?
N1 C5 H5 118.4 . . ?
C4 C5 H5 118.4 . . ?
O2 C6 O1 124.7(6) . . ?
O2 C6 C7 119.1(7) . . ?
O1 C6 C7 116.3(6) . . ?
C12 C7 C8 117.3(6) . . ?
C12 C7 C6 127.2(6) . . ?
C8 C7 C6 115.4(6) . . ?
C9 C8 C7 121.1(6) . . ?
C9 C8 H8 119.4 . . ?
C7 C8 H8 119.4 . . ?
C10 C9 C8 120.8(7) . . ?
C10 C9 H9 119.6 . . ?
C8 C9 H9 119.6 . . ?
C9 C10 C11 118.9(6) . . ?
C9 C10 C15 119.4(7) . . ?
C11 C10 C15 121.7(6) . . ?
C12 C11 C10 120.1(5) . . ?
C12 C11 C14 118.5(5) . . ?
C10 C11 C14 121.3(5) . . ?
C11 C12 C7 121.6(6) . . ?
C11 C12 C13 116.6(5) . . ?
C7 C12 C13 121.8(5) . . ?
O4 C13 O3 123.4(6) . . ?
O4 C13 C12 119.7(5) . . ?
O3 C13 C12 116.7(5) . . ?
O5 C14 O6 122.9(5) . . ?
O5 C14 C11 119.7(5) . . ?
O6 C14 C11 117.4(5) . . ?
O7 C15 O8' 118.8(9) . . ?
O7 C15 O8 118.7(8) . . ?
O7 C15 C10 123.6(7) . . ?
O8' C15 C10 116.3(9) . . ?
O8 C15 C10 116.9(8) . . ?
O7 C15 Cu2 68.6(4) . . ?
O8' C15 Cu2 50.3(7) . . ?
O8 C15 Cu2 53.7(6) . . ?
C10 C15 Cu2 165.3(5) . . ?
C16 C16' C17' 96.6(13) . . ?
C16 C16' N2 64.1(9) . . ?
C17' C16' N2 121.9(12) . . ?
C16 C16' C17 48.6(9) . . ?
C17' C16' C17 48.1(8) . . ?
N2 C16' C17 94.4(9) . . ?
C16' C16 C17 88.1(12) . . ?
C16' C16 N2 62.5(9) . . ?
C17 C16 N2 117.7(13) . . ?
N2 C16 C17' 89.9(9) . . ?
C17' C17 C16 91.9(12) . . ?
C17' C17 C18 58.4(9) . . ?
C16 C17 C18 116.0(11) . . ?
C17' C17 C16' 48.5(9) . . ?
C18 C17 C16' 88.4(8) . . ?
C17 C17' C16' 83.4(11) . . ?
C17 C17' C18 66.0(10) . . ?
C16' C17' C18 114.1(12) . . ?
C18 C17' C16 91.3(9) . . ?
C19 C18 C17' 113.3(9) . . ?
C19 C18 C18 122.5(10) . 3_465 ?
C17' C18 C18 116.1(10) . 3_465 ?
C19 C18 C17 113.5(8) . . ?
C17' C18 C17 55.6(8) . . ?
C18 C18 C17 117.7(10) 3_465 . ?
C18 C19 C20 119.9(7) . . ?
C18 C19 H19 120.1 . . ?
C20 C19 H19 120.1 . . ?
N2 C20 C19 124.8(6) . . ?
N2 C20 H20 117.6 . . ?
C19 C20 H20 117.6 . . ?
C1 N1 C5 117.4(5) . . ?
C1 N1 Cu1 120.5(4) . . ?
C5 N1 Cu1 122.1(4) . . ?
C20 N2 C16' 110.1(8) . . ?
C20 N2 C16 116.3(8) . . ?
C16' N2 C16 53.4(8) . . ?
C20 N2 Cu2 124.6(5) . . ?
C16' N2 Cu2 118.9(7) . . ?
C16 N2 Cu2 113.1(7) . . ?
C6 O1 Cu1 113.2(4) . . ?
C13 O3 Cu1 124.8(4) . 4_575 ?
C13 O4 Cu2 129.1(4) . 1_655 ?
C14 O5 Cu2 145.2(4) . 3_566 ?
C14 O6 Cu1 120.0(4) . 4_575 ?
C15 O7 Cu2 82.3(4) . . ?
C15 O8' Cu2 99.9(8) . . ?
C15 O8 Cu2 93.6(7) . . ?
Cu1 O1W H1A 74(7) . . ?
Cu1 O1W H1B 110(7) . . ?
H1A O1W H1B 107(8) . . ?

loop_
_geom_bond_atom_site_label_1
_geom_bond_atom_site_label_2
_geom_bond_distance
_geom_bond_site_symmetry_2
_geom_bond_publ_flag
Cu1 O1 1.952(4) . ?
Cu1 O6 1.958(4) 4_676 ?
Cu1 O3 2.002(4) 4_676 ?
Cu1 N1 2.009(5) . ?
Cu1 O1W 2.365(7) . ?
Cu2 O8' 1.934(13) . ?
Cu2 N2 1.970(5) . ?
Cu2 O8 1.999(12) . ?
Cu2 O4 2.036(4) 1_455 ?
Cu2 O5 2.087(4) 3_566 ?
Cu2 O7 2.325(6) . ?
Cu2 C15 2.475(7) . ?
C1 N1 1.323(7) . ?
C1 C2 1.389(8) . ?
C1 H1 0.9300 . ?
C2 C3 1.383(8) . ?
C2 H2 0.9300 . ?
C3 C4 1.391(8) . ?
C3 C3 1.463(12) 3_767 ?
C4 C5 1.368(9) . ?
C4 H4 0.9300 . ?
C5 N1 1.341(8) . ?
C5 H5 0.9300 . ?
C6 O2 1.218(8) . ?
C6 O1 1.282(8) . ?
C6 C7 1.508(9) . ?
C7 C12 1.401(8) . ?
C7 C8 1.408(10) . ?
C8 C9 1.392(10) . ?
C8 H8 0.9300 . ?
C9 C10 1.380(9) . ?
C9 H9 0.9300 . ?
C10 C11 1.408(9) . ?
C10 C15 1.492(9) . ?
C11 C12 1.383(8) . ?
C11 C14 1.514(8) . ?
C12 C13 1.516(9) . ?
C13 O4 1.246(7) . ?
C13 O3 1.268(7) . ?
C14 O5 1.244(7) . ?
C14 O6 1.264(7) . ?
C15 O7 1.214(8) . ?
C15 O8' 1.247(14) . ?
C15 O8 1.339(14) . ?
C16' C16 1.283(19) . ?
C16' C17' 1.409(19) . ?
C16' N2 1.418(14) . ?
C16 C17 1.40(2) . ?
C16 N2 1.438(16) . ?
C17 C17' 1.40(2) . ?
C17 C18 1.549(16) . ?
C17' C18 1.444(18) . ?
C18 C19 1.316(10) . ?
C18 C18 1.527(17) 3_465 ?
C19 C20 1.365(9) . ?
C19 H19 0.9300 . ?
C20 N2 1.277(9) . ?
C20 H20 0.9300 . ?
O3 Cu1 2.002(4) 4_575 ?
O4 Cu2 2.036(4) 1_655 ?
O5 Cu2 2.087(4) 3_566 ?
O6 Cu1 1.958(4) 4_575 ?
O1W H1A 0.89(7) . ?
O1W H1B 0.89(6) . ?
